data_7232690
loop_
_publ_author_name
'Bendzi\'nska-Berus, Wioletta'
'Jelecki, Maciej'
'Kwit, Marcin'
'Rychlewska, Urszula'

_publ_section_title
;
 Transfer of chirality in N-triphenylacetylamino acids and chiral
 derivatives of N-triphenylacetyl Gly--Gly dipeptide and control of their
 assembly with steric constraints
;
_journal_issue 22
_journal_name_full CrystEngComm
_journal_page_first 3420
_journal_paper_doi 10.1039/C9CE00429G
_journal_volume 21
_journal_year 2019
_chemical_absolute_configuration rmad
_chemical_formula_moiety 'C25 H23 N O3'
_chemical_formula_sum 'C25 H23 N O3'
_chemical_formula_weight 385.44
_chemical_name_systematic N-(triphenylacetyl)-L-proline
_space_group_crystal_system orthorhombic
_space_group_IT_number 18
_space_group_name_Hall 'P 2 2ab'
_space_group_name_H-M_alt 'P 21 21 2'
_symmetry_space_group_name_Hall 'P 2 2ab'
_symmetry_space_group_name_H-M 'P 21 21 2'
_atom_sites_solution_hydrogens geom
_atom_sites_solution_primary direct
_atom_sites_solution_secondary difmap
_audit_creation_method SHELXL-2014/7
_audit_update_record
;
2019-03-05 deposited with the CCDC.    2019-04-23 downloaded from the CCDC.
;
_cell_angle_alpha 90
_cell_angle_beta 90
_cell_angle_gamma 90
_cell_formula_units_Z 4
_cell_length_a 14.3139(2)
_cell_length_b 15.9294(2)
_cell_length_c 9.11860(10)
_cell_measurement_reflns_used 8506
_cell_measurement_temperature 294(2)
_cell_measurement_theta_max 76.3340
_cell_measurement_theta_min 2.7717
_cell_volume 2079.15(5)
_computing_cell_refinement
;
CrysAlisPro, Agilent Technologies (2014)
;
_computing_data_collection
;
CrysAlisPro, Agilent Technologies (2014)
;
_computing_data_reduction
;
CrysAlisPro, Agilent Technologies (2014)
;
_computing_molecular_graphics 'Mercury (Bruno, et al. 2002)'
_computing_structure_refinement 'SHELXL-2014/7 (Sheldrick, 2015)'
_computing_structure_solution 'SHELXT (Sheldrick, 2015)'
_diffrn_ambient_temperature 294(2)
_diffrn_detector_area_resol_mean 10.5357
_diffrn_measured_fraction_theta_full 0.999
_diffrn_measured_fraction_theta_max 0.999
_diffrn_measurement_device_type 'SuperNova, Atlas detector'
_diffrn_measurement_method '\w scans'
_diffrn_radiation_type CuK\a
_diffrn_radiation_wavelength 1.54184
_diffrn_reflns_av_R_equivalents 0.0142
_diffrn_reflns_av_unetI/netI 0.0153
_diffrn_reflns_Laue_measured_fraction_full 0.999
_diffrn_reflns_Laue_measured_fraction_max 0.999
_diffrn_reflns_limit_h_max 15
_diffrn_reflns_limit_h_min -17
_diffrn_reflns_limit_k_max 18
_diffrn_reflns_limit_k_min -18
_diffrn_reflns_limit_l_max 10
_diffrn_reflns_limit_l_min -10
_diffrn_reflns_number 9282
_diffrn_reflns_point_group_measured_fraction_full 0.999
_diffrn_reflns_point_group_measured_fraction_max 0.999
_diffrn_reflns_theta_full 66.588
_diffrn_reflns_theta_max 66.588
_diffrn_reflns_theta_min 4.850
_diffrn_source 'SuperNova (Cu) X-ray Source'
_exptl_absorpt_coefficient_mu 0.644
_exptl_absorpt_correction_T_max 1.00000
_exptl_absorpt_correction_T_min 0.79918
_exptl_absorpt_correction_type multi-scan
_exptl_absorpt_process_details
;
CrysAlisPro (Empirical absorption correction using spherical harmonics,
implemented in SCALE3 ABSPACK scaling algorithm, Agilent Technologies 2014)
;
_exptl_crystal_colour colourless
_exptl_crystal_density_diffrn 1.231
_exptl_crystal_description block
_exptl_crystal_F_000 816
_exptl_crystal_size_max 0.500
_exptl_crystal_size_mid 0.150
_exptl_crystal_size_min 0.050
_refine_diff_density_max 0.134
_refine_diff_density_min -0.147
_refine_diff_density_rms 0.034
_refine_ls_abs_structure_details
;
 Flack x determined using 1518 quotients [(I+)-(I-)]/[(I+)+(I-)]
 (Parsons, Flack and Wagner, Acta Cryst. B69 (2013) 249-259).
;
_refine_ls_abs_structure_Flack 0.05(6)
_refine_ls_extinction_method none
_refine_ls_goodness_of_fit_ref 1.061
_refine_ls_hydrogen_treatment constr
_refine_ls_matrix_type full
_refine_ls_number_parameters 262
_refine_ls_number_reflns 3675
_refine_ls_number_restraints 0
_refine_ls_restrained_S_all 1.061
_refine_ls_R_factor_all 0.0319
_refine_ls_R_factor_gt 0.0312
_refine_ls_shift/su_max 0.001
_refine_ls_shift/su_mean 0.000
_refine_ls_structure_factor_coef Fsqd
_refine_ls_weighting_details 'w=1/[\s^2^(Fo^2^)+(0.0516P)^2^+0.1406P] where P=(Fo^2^+2Fc^2^)/3'
_refine_ls_weighting_scheme calc
_refine_ls_wR_factor_gt 0.0820
_refine_ls_wR_factor_ref 0.0831
_reflns_Friedel_coverage 0.745
_reflns_Friedel_fraction_full 0.999
_reflns_Friedel_fraction_max 0.999
_reflns_number_gt 3589
_reflns_number_total 3675
_reflns_threshold_expression 'I > 2\s(I)'
_cod_data_source_file c9ce00429g2.cif
_cod_data_source_block 13a
_cod_depositor_comments 'Adding full bibliography for 7232683--7232694.cif.'
_cod_database_code 7232690
_shelx_shelxl_version_number 2014/7
_shelx_space_group_comment
;
The symmetry employed for this shelxl refinement is uniquely defined
by the following loop, which should always be used as a source of
symmetry information in preference to the above space-group names.
They are only intended as comments.
;
_shelx_estimated_absorpt_t_min 0.739
_shelx_estimated_absorpt_t_max 0.969

loop_
_space_group_symop_operation_xyz
'x, y, z'
'-x, -y, z'
'x+1/2, -y+1/2, -z'
'-x+1/2, y+1/2, -z'

loop_
_atom_site_label
_atom_site_type_symbol
_atom_site_fract_x
_atom_site_fract_y
_atom_site_fract_z
_atom_site_U_iso_or_equiv
_atom_site_adp_type
_atom_site_occupancy
_atom_site_site_symmetry_order
_atom_site_calc_flag
_atom_site_refinement_flags_posn
_atom_site_refinement_flags_adp
C1 C 0.90265(12) 0.82117(10) 0.26070(18) 0.0427(4) Uani 1 1 d . .
O1 O 0.95812(8) 0.85044(8) 0.17078(13) 0.0491(3) Uani 1 1 d . .
N1 N 0.82053(10) 0.85993(9) 0.28075(17) 0.0492(3) Uani 1 1 d . .
C2 C 0.80170(13) 0.93637(11) 0.1960(2) 0.0531(4) Uani 1 1 d . .
H2 H 0.805057 0.924563 0.090612 0.064 Uiso 1 1 calc R U
C3 C 0.70183(14) 0.95990(16) 0.2397(3) 0.0775(7) Uani 1 1 d . .
H3A H 0.694539 1.020353 0.245379 0.093 Uiso 1 1 calc R U
H3B H 0.657015 0.937744 0.169950 0.093 Uiso 1 1 calc R U
C4 C 0.68921(15) 0.91991(15) 0.3889(3) 0.0762(7) Uani 1 1 d . .
H4A H 0.715808 0.954807 0.465375 0.091 Uiso 1 1 calc R U
H4B H 0.623607 0.910547 0.409923 0.091 Uiso 1 1 calc R U
C5 C 0.74086(14) 0.83820(13) 0.3763(3) 0.0613(5) Uani 1 1 d . .
H5A H 0.762018 0.818798 0.471476 0.074 Uiso 1 1 calc R U
H5B H 0.702050 0.795234 0.331866 0.074 Uiso 1 1 calc R U
C6 C 0.87088(12) 1.00485(12) 0.2372(2) 0.0490(4) Uani 1 1 d . .
O3 O 0.90023(10) 1.04686(9) 0.12245(16) 0.0638(4) Uani 1 1 d . .
H3 H 0.938896 1.081833 0.148316 0.077 Uiso 1 1 calc R U
O2 O 0.89397(13) 1.01946(10) 0.36099(16) 0.0745(5) Uani 1 1 d . .
C10 C 0.92395(11) 0.73754(11) 0.34298(18) 0.0433(4) Uani 1 1 d . .
C11 C 0.93420(12) 0.75193(13) 0.50960(19) 0.0487(4) Uani 1 1 d . .
C12 C 0.93998(15) 0.83209(15) 0.5698(2) 0.0603(5) Uani 1 1 d . .
H12 H 0.932037 0.878955 0.510304 0.072 Uiso 1 1 calc R U
C13 C 0.95756(17) 0.84224(18) 0.7185(2) 0.0744(7) Uani 1 1 d . .
H13 H 0.961152 0.896044 0.757687 0.089 Uiso 1 1 calc R U
C14 C 0.96972(18) 0.7742(2) 0.8084(2) 0.0810(8) Uani 1 1 d . .
H14 H 0.980819 0.781708 0.907996 0.097 Uiso 1 1 calc R U
C15 C 0.96536(17) 0.69416(19) 0.7500(3) 0.0748(6) Uani 1 1 d . .
H15 H 0.973842 0.647744 0.810372 0.090 Uiso 1 1 calc R U
C16 C 0.94837(14) 0.68293(15) 0.6015(2) 0.0596(5) Uani 1 1 d . .
H16 H 0.946388 0.628954 0.562737 0.072 Uiso 1 1 calc R U
C21 C 0.84343(12) 0.67850(11) 0.29648(18) 0.0435(4) Uani 1 1 d . .
C22 C 0.82648(14) 0.67158(13) 0.1461(2) 0.0540(4) Uani 1 1 d . .
H22 H 0.865443 0.699304 0.080370 0.065 Uiso 1 1 calc R U
C23 C 0.75308(15) 0.62443(14) 0.0932(2) 0.0611(5) Uani 1 1 d . .
H23 H 0.742812 0.620973 -0.007287 0.073 Uiso 1 1 calc R U
C24 C 0.69481(15) 0.58238(13) 0.1885(2) 0.0598(5) Uani 1 1 d . .
H24 H 0.645652 0.550141 0.152839 0.072 Uiso 1 1 calc R U
C25 C 0.71012(14) 0.58862(13) 0.3366(2) 0.0575(5) Uani 1 1 d . .
H25 H 0.670933 0.560555 0.401532 0.069 Uiso 1 1 calc R U
C26 C 0.78397(12) 0.63669(12) 0.3908(2) 0.0499(4) Uani 1 1 d . .
H26 H 0.793245 0.640609 0.491469 0.060 Uiso 1 1 calc R U
C31 C 1.01959(12) 0.70346(11) 0.29091(19) 0.0458(4) Uani 1 1 d . .
C32 C 1.09934(13) 0.75290(12) 0.3072(2) 0.0508(4) Uani 1 1 d . .
H32 H 1.094339 0.805838 0.349495 0.061 Uiso 1 1 calc R U
C33 C 1.18538(14) 0.72438(14) 0.2615(2) 0.0607(5) Uani 1 1 d . .
H33 H 1.237460 0.758924 0.270361 0.073 Uiso 1 1 calc R U
C34 C 1.19503(15) 0.64498(17) 0.2027(3) 0.0724(6) Uani 1 1 d . .
H34 H 1.253144 0.626024 0.171358 0.087 Uiso 1 1 calc R U
C35 C 1.11808(18) 0.59460(16) 0.1912(3) 0.0789(7) Uani 1 1 d . .
H35 H 1.124368 0.540402 0.154584 0.095 Uiso 1 1 calc R U
C36 C 1.03038(15) 0.62357(13) 0.2337(3) 0.0635(5) Uani 1 1 d . .
H36 H 0.978516 0.588890 0.223491 0.076 Uiso 1 1 calc R U

loop_
_atom_site_aniso_label
_atom_site_aniso_U_11
_atom_site_aniso_U_22
_atom_site_aniso_U_33
_atom_site_aniso_U_23
_atom_site_aniso_U_13
_atom_site_aniso_U_12
C1 0.0450(8) 0.0440(8) 0.0391(8) -0.0071(7) -0.0006(7) -0.0071(6)
O1 0.0503(6) 0.0526(7) 0.0443(6) -0.0002(5) 0.0043(5) -0.0071(5)
N1 0.0465(7) 0.0466(7) 0.0546(8) 0.0009(7) 0.0034(6) -0.0031(6)
C2 0.0492(10) 0.0496(9) 0.0605(11) 0.0022(8) -0.0093(8) -0.0033(8)
C3 0.0466(11) 0.0693(13) 0.117(2) 0.0133(14) -0.0090(13) 0.0015(9)
C4 0.0487(11) 0.0698(13) 0.110(2) -0.0058(13) 0.0167(12) 0.0019(9)
C5 0.0494(9) 0.0606(11) 0.0740(13) 0.0014(10) 0.0135(9) -0.0030(8)
C6 0.0481(9) 0.0475(9) 0.0513(9) -0.0009(8) -0.0037(8) 0.0014(7)
O3 0.0673(8) 0.0662(8) 0.0577(8) 0.0165(7) -0.0198(7) -0.0198(7)
O2 0.0957(11) 0.0745(10) 0.0533(8) -0.0079(7) 0.0017(8) -0.0258(9)
C10 0.0427(8) 0.0465(8) 0.0408(8) -0.0031(7) 0.0022(7) -0.0052(7)
C11 0.0428(8) 0.0621(10) 0.0411(8) -0.0050(8) 0.0003(7) -0.0049(8)
C12 0.0607(11) 0.0692(12) 0.0511(10) -0.0138(9) 0.0008(9) -0.0100(9)
C13 0.0711(13) 0.0975(17) 0.0547(12) -0.0267(12) 0.0020(10) -0.0168(13)
C14 0.0672(14) 0.134(2) 0.0420(10) -0.0122(13) -0.0009(9) -0.0164(14)
C15 0.0669(13) 0.1100(19) 0.0475(11) 0.0107(12) -0.0049(10) -0.0040(13)
C16 0.0562(11) 0.0725(12) 0.0501(10) 0.0020(9) -0.0042(8) 0.0002(9)
C21 0.0443(8) 0.0432(8) 0.0429(8) -0.0014(7) 0.0000(7) -0.0046(7)
C22 0.0594(10) 0.0590(10) 0.0437(9) -0.0009(8) 0.0016(8) -0.0161(8)
C23 0.0676(12) 0.0678(12) 0.0480(10) -0.0030(9) -0.0088(9) -0.0168(10)
C24 0.0545(11) 0.0595(10) 0.0654(11) 0.0001(9) -0.0077(9) -0.0152(9)
C25 0.0515(10) 0.0581(10) 0.0630(11) 0.0089(9) 0.0047(9) -0.0131(8)
C26 0.0512(9) 0.0532(9) 0.0452(9) 0.0048(8) 0.0010(7) -0.0054(8)
C31 0.0476(9) 0.0481(9) 0.0417(8) -0.0005(7) 0.0016(7) -0.0027(7)
C32 0.0474(9) 0.0551(9) 0.0500(9) -0.0015(8) -0.0027(7) -0.0038(8)
C33 0.0460(9) 0.0776(13) 0.0585(11) 0.0013(10) -0.0017(9) -0.0064(9)
C34 0.0508(11) 0.0891(16) 0.0772(14) -0.0114(13) 0.0074(10) 0.0111(11)
C35 0.0671(13) 0.0687(13) 0.1009(19) -0.0270(13) 0.0100(13) 0.0076(10)
C36 0.0544(10) 0.0554(10) 0.0807(14) -0.0162(10) 0.0077(11) -0.0039(8)

loop_
_atom_type_symbol
_atom_type_description
_atom_type_scat_dispersion_real
_atom_type_scat_dispersion_imag
_atom_type_scat_source
C C 0.0181 0.0091 'International Tables Vol C Tables 4.2.6.8 and 6.1.1.4'
H H 0.0000 0.0000 'International Tables Vol C Tables 4.2.6.8 and 6.1.1.4'
N N 0.0311 0.0180 'International Tables Vol C Tables 4.2.6.8 and 6.1.1.4'
O O 0.0492 0.0322 'International Tables Vol C Tables 4.2.6.8 and 6.1.1.4'

loop_
_geom_angle_atom_site_label_1
_geom_angle_atom_site_label_2
_geom_angle_atom_site_label_3
_geom_angle
O1 C1 N1 118.77(16)
O1 C1 C10 121.15(15)
N1 C1 C10 119.97(14)
C1 N1 C2 118.13(14)
C1 N1 C5 130.54(16)
C2 N1 C5 111.32(15)
N1 C2 C6 110.20(14)
N1 C2 C3 103.73(17)
C6 C2 C3 111.59(17)
N1 C2 H2 110.4
C6 C2 H2 110.4
C3 C2 H2 110.4
C4 C3 C2 104.05(18)
C4 C3 H3A 110.9
C2 C3 H3A 110.9
C4 C3 H3B 110.9
C2 C3 H3B 110.9
H3A C3 H3B 109.0
C5 C4 C3 103.7(2)
C5 C4 H4A 111.0
C3 C4 H4A 111.0
C5 C4 H4B 111.0
C3 C4 H4B 111.0
H4A C4 H4B 109.0
N1 C5 C4 102.84(17)
N1 C5 H5A 111.2
C4 C5 H5A 111.2
N1 C5 H5B 111.2
C4 C5 H5B 111.2
H5A C5 H5B 109.1
O2 C6 O3 124.33(17)
O2 C6 C2 123.49(18)
O3 C6 C2 112.16(16)
C6 O3 H3 109.5
C11 C10 C21 115.53(14)
C11 C10 C31 105.66(14)
C21 C10 C31 111.22(13)
C11 C10 C1 111.43(14)
C21 C10 C1 104.00(13)
C31 C10 C1 108.97(13)
C12 C11 C16 118.45(18)
C12 C11 C10 122.01(18)
C16 C11 C10 119.16(17)
C13 C12 C11 120.2(2)
C13 C12 H12 119.9
C11 C12 H12 119.9
C14 C13 C12 121.0(2)
C14 C13 H13 119.5
C12 C13 H13 119.5
C13 C14 C15 119.6(2)
C13 C14 H14 120.2
C15 C14 H14 120.2
C14 C15 C16 120.2(2)
C14 C15 H15 119.9
C16 C15 H15 119.9
C15 C16 C11 120.6(2)
C15 C16 H16 119.7
C11 C16 H16 119.7
C26 C21 C22 117.78(16)
C26 C21 C10 125.58(15)
C22 C21 C10 116.52(15)
C23 C22 C21 121.22(18)
C23 C22 H22 119.4
C21 C22 H22 119.4
C24 C23 C22 120.38(18)
C24 C23 H23 119.8
C22 C23 H23 119.8
C25 C24 C23 119.27(19)
C25 C24 H24 120.4
C23 C24 H24 120.4
C24 C25 C26 120.60(18)
C24 C25 H25 119.7
C26 C25 H25 119.7
C21 C26 C25 120.75(17)
C21 C26 H26 119.6
C25 C26 H26 119.6
C36 C31 C32 117.91(17)
C36 C31 C10 122.47(16)
C32 C31 C10 119.56(15)
C33 C32 C31 120.89(18)
C33 C32 H32 119.6
C31 C32 H32 119.6
C32 C33 C34 120.60(19)
C32 C33 H33 119.7
C34 C33 H33 119.7
C35 C34 C33 119.2(2)
C35 C34 H34 120.4
C33 C34 H34 120.4
C34 C35 C36 120.7(2)
C34 C35 H35 119.7
C36 C35 H35 119.7
C31 C36 C35 120.67(19)
C31 C36 H36 119.7
C35 C36 H36 119.7

loop_
_geom_bond_atom_site_label_1
_geom_bond_atom_site_label_2
_geom_bond_distance
C1 O1 1.233(2)
C1 N1 1.340(2)
C1 C10 1.559(2)
N1 C2 1.467(2)
N1 C5 1.476(2)
C2 C6 1.521(2)
C2 C3 1.531(3)
C2 H2 0.9800
C3 C4 1.512(4)
C3 H3A 0.9700
C3 H3B 0.9700
C4 C5 1.501(3)
C4 H4A 0.9700
C4 H4B 0.9700
C5 H5A 0.9700
C5 H5B 0.9700
C6 O2 1.199(2)
C6 O3 1.311(2)
O3 H3 0.8200
C10 C11 1.544(2)
C10 C21 1.547(2)
C10 C31 1.547(2)
C11 C12 1.392(3)
C11 C16 1.397(3)
C12 C13 1.388(3)
C12 H12 0.9300
C13 C14 1.370(4)
C13 H13 0.9300
C14 C15 1.383(4)
C14 H14 0.9300
C15 C16 1.387(3)
C15 H15 0.9300
C16 H16 0.9300
C21 C26 1.381(2)
C21 C22 1.397(3)
C22 C23 1.378(3)
C22 H22 0.9300
C23 C24 1.378(3)
C23 H23 0.9300
C24 C25 1.371(3)
C24 H24 0.9300
C25 C26 1.395(3)
C25 H25 0.9300
C26 H26 0.9300
C31 C36 1.384(3)
C31 C32 1.395(2)
C32 C33 1.377(3)
C32 H32 0.9300
C33 C34 1.381(3)
C33 H33 0.9300
C34 C35 1.367(4)
C34 H34 0.9300
C35 C36 1.393(3)
C35 H35 0.9300
C36 H36 0.9300

loop_
_geom_torsion_atom_site_label_1
_geom_torsion_atom_site_label_2
_geom_torsion_atom_site_label_3
_geom_torsion_atom_site_label_4
_geom_torsion
O1 C1 N1 C2 -1.1(2)
C10 C1 N1 C2 -177.21(14)
O1 C1 N1 C5 178.11(18)
C10 C1 N1 C5 2.0(3)
C1 N1 C2 C6 -63.5(2)
C5 N1 C2 C6 117.21(18)
C1 N1 C2 C3 176.96(17)
C5 N1 C2 C3 -2.4(2)
N1 C2 C3 C4 24.3(2)
C6 C2 C3 C4 -94.3(2)
C2 C3 C4 C5 -37.3(2)
C1 N1 C5 C4 160.23(19)
C2 N1 C5 C4 -20.6(2)
C3 C4 C5 N1 35.2(2)
N1 C2 C6 O2 -42.6(3)
C3 C2 C6 O2 72.1(3)
N1 C2 C6 O3 138.90(17)
C3 C2 C6 O3 -106.4(2)
O1 C1 C10 C11 115.92(17)
N1 C1 C10 C11 -68.02(19)
O1 C1 C10 C21 -118.98(16)
N1 C1 C10 C21 57.08(18)
O1 C1 C10 C31 -0.3(2)
N1 C1 C10 C31 175.77(14)
C21 C10 C11 C12 -128.99(18)
C31 C10 C11 C12 107.61(19)
C1 C10 C11 C12 -10.6(2)
C21 C10 C11 C16 58.1(2)
C31 C10 C11 C16 -65.2(2)
C1 C10 C11 C16 176.53(15)
C16 C11 C12 C13 -1.3(3)
C10 C11 C12 C13 -174.20(19)
C11 C12 C13 C14 0.1(3)
C12 C13 C14 C15 0.7(4)
C13 C14 C15 C16 -0.3(4)
C14 C15 C16 C11 -0.9(3)
C12 C11 C16 C15 1.7(3)
C10 C11 C16 C15 174.78(19)
C11 C10 C21 C26 -2.4(3)
C31 C10 C21 C26 118.05(19)
C1 C10 C21 C26 -124.81(19)
C11 C10 C21 C22 173.39(17)
C31 C10 C21 C22 -66.2(2)
C1 C10 C21 C22 51.0(2)
C26 C21 C22 C23 -0.2(3)
C10 C21 C22 C23 -176.30(19)
C21 C22 C23 C24 -0.4(3)
C22 C23 C24 C25 0.6(4)
C23 C24 C25 C26 -0.2(3)
C22 C21 C26 C25 0.6(3)
C10 C21 C26 C25 176.31(18)
C24 C25 C26 C21 -0.4(3)
C11 C10 C31 C36 115.7(2)
C21 C10 C31 C36 -10.4(2)
C1 C10 C31 C36 -124.46(19)
C11 C10 C31 C32 -61.5(2)
C21 C10 C31 C32 172.42(16)
C1 C10 C31 C32 58.4(2)
C36 C31 C32 C33 2.9(3)
C10 C31 C32 C33 -179.81(18)
C31 C32 C33 C34 -2.1(3)
C32 C33 C34 C35 -0.4(4)
C33 C34 C35 C36 2.0(4)
C32 C31 C36 C35 -1.3(3)
C10 C31 C36 C35 -178.5(2)
C34 C35 C36 C31 -1.2(4)
